data_7706935
loop_
_publ_author_name
'Vos\'ahlo, Petr'
'Schulz, Ji\<r\'i'
'C\'isa\<rov\'a, Ivana'
'\<St\<epni\<cka, Petr'

_publ_section_title
;
 Cyclopalladation of a ferrocene acylphosphine and the reactivity of the
 C-H activated products.
;
_journal_issue 18
_journal_name_full 'Dalton transactions (Cambridge, England : 2003)'
_journal_page_first 6232
_journal_page_last 6244
_journal_paper_doi 10.1039/d1dt00668a
_journal_volume 50
_journal_year 2021
_chemical_formula_moiety 'C23 H19 Fe O2 P'
_chemical_formula_sum 'C23 H19 Fe O2 P'
_chemical_formula_weight 414.20
_space_group_crystal_system monoclinic
_space_group_IT_number 14
_space_group_name_Hall '-P 2ybc'
_space_group_name_H-M_alt 'P 1 21/c 1'
_atom_sites_solution_hydrogens geom
_atom_sites_solution_primary direct
_atom_sites_solution_secondary difmap
_audit_creation_method SHELXL-2017/1
_audit_update_record
;
2021-02-17 deposited with the CCDC.	2021-03-23 downloaded from the CCDC.
;
_cell_angle_alpha 90
_cell_angle_beta 91.8700(10)
_cell_angle_gamma 90
_cell_formula_units_Z 4
_cell_length_a 9.7147(3)
_cell_length_b 8.3983(2)
_cell_length_c 22.3979(7)
_cell_measurement_reflns_used 9877
_cell_measurement_temperature 150(2)
_cell_measurement_theta_max 27.51
_cell_measurement_theta_min 2.73
_cell_volume 1826.40(9)
_computing_cell_refinement 'SAINT V8.37A (Bruker AXS Inc., 2015)'
_computing_data_collection 'Bruker Instrument Service vV6.2.3'
_computing_data_reduction 'SAINT V8.37A (Bruker AXS Inc., 2015)'
_computing_molecular_graphics 'PLATON (Spek, 2017)'
_computing_publication_material 'PLATON (Spek, 2017)'
_computing_structure_refinement 'SHELXL-2017 (Sheldrick, 2017)'
_computing_structure_solution 'SHELXT 2014 (Sheldrick, 2014)'
_diffrn_ambient_temperature 150(2)
_diffrn_measured_fraction_theta_full 0.997
_diffrn_measured_fraction_theta_max 0.997
_diffrn_measurement_device_type 'Bruker D8 VENTURE Kappa Duo PHOTON 100 CMOS'
_diffrn_measurement_method '\f and \w scans'
_diffrn_radiation_monochromator 'Quazar Mo multilayer optic'
_diffrn_radiation_source 'I\mS micro-focus sealed tube'
_diffrn_radiation_type MoK\a
_diffrn_radiation_wavelength 0.71073
_diffrn_reflns_av_R_equivalents 0.0197
_diffrn_reflns_av_unetI/netI 0.0123
_diffrn_reflns_Laue_measured_fraction_full 0.997
_diffrn_reflns_Laue_measured_fraction_max 0.997
_diffrn_reflns_limit_h_max 12
_diffrn_reflns_limit_h_min -12
_diffrn_reflns_limit_k_max 10
_diffrn_reflns_limit_k_min -10
_diffrn_reflns_limit_l_max 29
_diffrn_reflns_limit_l_min -28
_diffrn_reflns_number 34300
_diffrn_reflns_point_group_measured_fraction_full 0.997
_diffrn_reflns_point_group_measured_fraction_max 0.997
_diffrn_reflns_theta_full 25.242
_diffrn_reflns_theta_max 27.512
_diffrn_reflns_theta_min 2.732
_exptl_absorpt_coefficient_mu 0.929
_exptl_absorpt_correction_T_max 0.81
_exptl_absorpt_correction_T_min 0.76
_exptl_absorpt_correction_type multi-scan
_exptl_absorpt_process_details 'SADABS-2016/2 - Bruker AXS'
_exptl_crystal_colour red
_exptl_crystal_density_diffrn 1.506
_exptl_crystal_description prism
_exptl_crystal_F_000 856
_exptl_crystal_size_max 0.32
_exptl_crystal_size_mid 0.24
_exptl_crystal_size_min 0.24
_refine_diff_density_max 0.336
_refine_diff_density_min -0.445
_refine_diff_density_rms 0.060
_refine_ls_extinction_method none
_refine_ls_goodness_of_fit_ref 1.064
_refine_ls_hydrogen_treatment constr
_refine_ls_matrix_type full
_refine_ls_number_parameters 244
_refine_ls_number_reflns 4184
_refine_ls_number_restraints 0
_refine_ls_restrained_S_all 1.064
_refine_ls_R_factor_all 0.0265
_refine_ls_R_factor_gt 0.0249
_refine_ls_shift/su_max 0.002
_refine_ls_shift/su_mean 0.000
_refine_ls_structure_factor_coef Fsqd
_refine_ls_weighting_details 'w=1/[\s^2^(Fo^2^)+(0.0316P)^2^+1.1811P] where P=(Fo^2^+2Fc^2^)/3'
_refine_ls_weighting_scheme calc
_refine_ls_wR_factor_gt 0.0635
_refine_ls_wR_factor_ref 0.0645
_reflns_Friedel_coverage 0.000
_reflns_number_gt 3987
_reflns_number_total 4184
_reflns_threshold_expression 'I > 2\s(I)'
_cod_data_source_file d1dt00668a3.cif
_cod_data_source_block pv131b
_cod_depositor_comments 'Adding full bibliography for 7706929--7706948.cif.'
_cod_original_sg_symbol_H-M 'P 21/c'
_cod_database_code 7706935
_shelx_shelxl_version_number 2017/1
_shelx_space_group_comment
;
The symmetry employed for this shelxl refinement is uniquely defined
by the following loop, which should always be used as a source of
symmetry information in preference to the above space-group names.
They are only intended as comments.
;
_shelx_estimated_absorpt_t_min 0.755
_shelx_estimated_absorpt_t_max 0.808

loop_
_space_group_symop_operation_xyz
'x, y, z'
'-x, y+1/2, -z+1/2'
'-x, -y, -z'
'x, -y-1/2, z-1/2'

loop_
_atom_site_label
_atom_site_type_symbol
_atom_site_fract_x
_atom_site_fract_y
_atom_site_fract_z
_atom_site_U_iso_or_equiv
_atom_site_adp_type
_atom_site_occupancy
_atom_site_site_symmetry_order
_atom_site_calc_flag
_atom_site_refinement_flags_posn
_atom_site_refinement_flags_adp
_atom_site_refinement_flags_occupancy
_atom_site_disorder_assembly
_atom_site_disorder_group
Fe1 Fe 0.66238(2) 0.60897(2) 0.32543(2) 0.01273(6) Uani 1 1 d . . . . .
P1 P 0.23409(3) 0.52946(4) 0.35211(2) 0.01231(8) Uani 1 1 d . . . . .
O1 O 0.41258(10) 0.31937(13) 0.39740(5) 0.0267(2) Uani 1 1 d . . . . .
O2 O 0.19232(10) 0.59278(11) 0.29214(4) 0.01764(19) Uani 1 1 d . . . . .
C1 C 0.50786(13) 0.44512(15) 0.31372(6) 0.0150(2) Uani 1 1 d . . . . .
C2 C 0.50488(13) 0.55777(16) 0.26525(6) 0.0166(2) Uani 1 1 d . . . . .
H2 H 0.430747 0.626671 0.254262 0.020 Uiso 1 1 calc R U . . .
C3 C 0.63335(14) 0.54691(17) 0.23684(6) 0.0199(3) Uani 1 1 d . . . . .
H3 H 0.659387 0.606572 0.202989 0.024 Uiso 1 1 calc R U . . .
C4 C 0.71661(14) 0.43138(17) 0.26771(6) 0.0210(3) Uani 1 1 d . . . . .
H4 H 0.807390 0.401302 0.257904 0.025 Uiso 1 1 calc R U . . .
C5 C 0.64092(14) 0.36908(16) 0.31550(6) 0.0184(3) Uani 1 1 d . . . . .
H5 H 0.672253 0.291320 0.343586 0.022 Uiso 1 1 calc R U . . .
C6 C 0.66510(15) 0.70610(18) 0.40960(6) 0.0222(3) Uani 1 1 d . . . . .
H6 H 0.610354 0.673532 0.441790 0.027 Uiso 1 1 calc R U . . .
C7 C 0.62873(14) 0.82390(17) 0.36606(6) 0.0218(3) Uani 1 1 d . . . . .
H7 H 0.545657 0.883623 0.364099 0.026 Uiso 1 1 calc R U . . .
C8 C 0.73910(15) 0.83606(17) 0.32603(6) 0.0217(3) Uani 1 1 d . . . . .
H8 H 0.742628 0.905377 0.292594 0.026 Uiso 1 1 calc R U . . .
C9 C 0.84322(14) 0.72616(18) 0.34487(6) 0.0222(3) Uani 1 1 d . . . . .
H9 H 0.928442 0.709374 0.326211 0.027 Uiso 1 1 calc R U . . .
C10 C 0.79751(15) 0.64582(18) 0.39651(6) 0.0226(3) Uani 1 1 d . . . . .
H10 H 0.846733 0.566017 0.418381 0.027 Uiso 1 1 calc R U . . .
C11 C 0.40152(13) 0.41692(15) 0.35667(6) 0.0156(2) Uani 1 1 d . . . . .
C12 C 0.11434(13) 0.38244(15) 0.37784(6) 0.0149(2) Uani 1 1 d . . . . .
C13 C 0.08163(14) 0.35869(16) 0.43746(6) 0.0193(3) Uani 1 1 d . . . . .
H13 H 0.121719 0.424447 0.467844 0.023 Uiso 1 1 calc R U . . .
C14 C -0.01000(15) 0.23825(18) 0.45229(7) 0.0243(3) Uani 1 1 d . . . . .
H14 H -0.032894 0.222414 0.492769 0.029 Uiso 1 1 calc R U . . .
C15 C -0.06779(15) 0.14144(18) 0.40786(7) 0.0260(3) Uani 1 1 d . . . . .
H15 H -0.129373 0.058769 0.418196 0.031 Uiso 1 1 calc R U . . .
C16 C -0.03622(15) 0.16460(18) 0.34848(7) 0.0254(3) Uani 1 1 d . . . . .
H16 H -0.076248 0.098386 0.318222 0.030 Uiso 1 1 calc R U . . .
C17 C 0.05427(14) 0.28522(17) 0.33359(6) 0.0206(3) Uani 1 1 d . . . . .
H17 H 0.075508 0.301761 0.292953 0.025 Uiso 1 1 calc R U . . .
C18 C 0.26231(13) 0.68228(15) 0.40767(6) 0.0151(2) Uani 1 1 d . . . . .
C19 C 0.22828(14) 0.83740(16) 0.39060(6) 0.0193(3) Uani 1 1 d . . . . .
H19 H 0.183187 0.856436 0.353005 0.023 Uiso 1 1 calc R U . . .
C20 C 0.26020(16) 0.96445(18) 0.42850(7) 0.0268(3) Uani 1 1 d . . . . .
H20 H 0.237736 1.070163 0.416648 0.032 Uiso 1 1 calc R U . . .
C21 C 0.32454(16) 0.9364(2) 0.48333(7) 0.0305(4) Uani 1 1 d . . . . .
H21 H 0.346747 1.023380 0.509012 0.037 Uiso 1 1 calc R U . . .
C22 C 0.35712(15) 0.7826(2) 0.50133(7) 0.0307(4) Uani 1 1 d . . . . .
H22 H 0.399904 0.764366 0.539464 0.037 Uiso 1 1 calc R U . . .
C23 C 0.32704(14) 0.65467(19) 0.46342(6) 0.0224(3) Uani 1 1 d . . . . .
H23 H 0.350386 0.549292 0.475389 0.027 Uiso 1 1 calc R U . . .

loop_
_atom_site_aniso_label
_atom_site_aniso_U_11
_atom_site_aniso_U_22
_atom_site_aniso_U_33
_atom_site_aniso_U_23
_atom_site_aniso_U_13
_atom_site_aniso_U_12
Fe1 0.01180(10) 0.01304(10) 0.01336(10) -0.00142(6) 0.00047(6) -0.00064(6)
P1 0.01272(15) 0.01145(15) 0.01270(15) 0.00079(11) -0.00078(11) -0.00029(11)
O1 0.0203(5) 0.0258(5) 0.0340(6) 0.0167(5) 0.0019(4) 0.0033(4)
O2 0.0197(5) 0.0189(5) 0.0141(4) 0.0023(3) -0.0027(3) 0.0006(4)
C1 0.0146(6) 0.0118(5) 0.0184(6) -0.0025(5) -0.0004(5) -0.0009(4)
C2 0.0167(6) 0.0174(6) 0.0155(6) -0.0013(5) -0.0022(5) -0.0021(5)
C3 0.0218(6) 0.0238(7) 0.0143(6) -0.0038(5) 0.0018(5) -0.0035(5)
C4 0.0191(6) 0.0219(6) 0.0224(7) -0.0079(5) 0.0048(5) 0.0011(5)
C5 0.0182(6) 0.0135(6) 0.0234(6) -0.0031(5) 0.0005(5) 0.0021(5)
C6 0.0252(7) 0.0251(7) 0.0165(6) -0.0066(5) 0.0025(5) -0.0047(6)
C7 0.0205(6) 0.0170(6) 0.0278(7) -0.0087(5) -0.0031(5) 0.0002(5)
C8 0.0242(7) 0.0172(6) 0.0234(7) -0.0001(5) -0.0050(5) -0.0084(5)
C9 0.0146(6) 0.0298(7) 0.0221(6) -0.0047(6) -0.0019(5) -0.0056(5)
C10 0.0229(7) 0.0259(7) 0.0183(6) -0.0023(5) -0.0075(5) 0.0007(6)
C11 0.0145(6) 0.0123(5) 0.0197(6) 0.0006(5) -0.0012(5) -0.0013(4)
C12 0.0124(5) 0.0142(6) 0.0182(6) 0.0006(5) 0.0004(5) 0.0000(4)
C13 0.0199(6) 0.0185(6) 0.0197(6) -0.0019(5) 0.0034(5) -0.0013(5)
C14 0.0234(7) 0.0247(7) 0.0254(7) 0.0018(6) 0.0092(5) -0.0021(6)
C15 0.0192(7) 0.0223(7) 0.0369(8) 0.0010(6) 0.0071(6) -0.0066(5)
C16 0.0210(7) 0.0244(7) 0.0306(7) -0.0039(6) -0.0017(6) -0.0082(6)
C17 0.0200(6) 0.0224(7) 0.0194(6) -0.0004(5) -0.0006(5) -0.0045(5)
C18 0.0134(5) 0.0165(6) 0.0155(6) -0.0021(5) 0.0016(4) -0.0020(5)
C19 0.0212(6) 0.0167(6) 0.0203(6) -0.0008(5) 0.0048(5) -0.0016(5)
C20 0.0281(7) 0.0178(7) 0.0351(8) -0.0076(6) 0.0121(6) -0.0053(6)
C21 0.0215(7) 0.0356(8) 0.0349(8) -0.0207(7) 0.0082(6) -0.0097(6)
C22 0.0170(6) 0.0541(11) 0.0207(7) -0.0125(7) -0.0023(5) -0.0006(7)
C23 0.0181(6) 0.0302(7) 0.0188(6) -0.0011(6) -0.0010(5) 0.0029(6)

loop_
_atom_type_symbol
_atom_type_description
_atom_type_scat_dispersion_real
_atom_type_scat_dispersion_imag
_atom_type_scat_source
C C 0.0033 0.0016 'International Tables Vol C Tables 4.2.6.8 and 6.1.1.4'
H H 0.0000 0.0000 'International Tables Vol C Tables 4.2.6.8 and 6.1.1.4'
Fe Fe 0.3463 0.8444 'International Tables Vol C Tables 4.2.6.8 and 6.1.1.4'
O O 0.0106 0.0060 'International Tables Vol C Tables 4.2.6.8 and 6.1.1.4'
P P 0.1023 0.0942 'International Tables Vol C Tables 4.2.6.8 and 6.1.1.4'

loop_
_geom_angle_atom_site_label_1
_geom_angle_atom_site_label_2
_geom_angle_atom_site_label_3
_geom_angle
_geom_angle_site_symmetry_1
_geom_angle_site_symmetry_3
_geom_angle_publ_flag
C5 Fe1 C1 41.33(5) . . ?
C5 Fe1 C8 163.32(6) . . ?
C1 Fe1 C8 153.16(5) . . ?
C5 Fe1 C9 125.63(6) . . ?
C1 Fe1 C9 166.09(6) . . ?
C8 Fe1 C9 40.66(6) . . ?
C5 Fe1 C2 69.48(5) . . ?
C1 Fe1 C2 41.13(5) . . ?
C8 Fe1 C2 117.58(5) . . ?
C9 Fe1 C2 148.94(6) . . ?
C5 Fe1 C7 154.31(6) . . ?
C1 Fe1 C7 121.42(5) . . ?
C8 Fe1 C7 40.64(6) . . ?
C9 Fe1 C7 68.35(6) . . ?
C2 Fe1 C7 110.46(5) . . ?
C5 Fe1 C6 119.44(6) . . ?
C1 Fe1 C6 111.85(5) . . ?
C8 Fe1 C6 68.30(6) . . ?
C9 Fe1 C6 68.20(6) . . ?
C2 Fe1 C6 132.34(6) . . ?
C7 Fe1 C6 40.63(6) . . ?
C5 Fe1 C10 107.12(6) . . ?
C1 Fe1 C10 130.41(6) . . ?
C8 Fe1 C10 68.36(6) . . ?
C9 Fe1 C10 40.59(6) . . ?
C2 Fe1 C10 170.13(6) . . ?
C7 Fe1 C10 68.33(6) . . ?
C6 Fe1 C10 40.51(6) . . ?
C5 Fe1 C4 40.57(6) . . ?
C1 Fe1 C4 68.48(5) . . ?
C8 Fe1 C4 125.43(6) . . ?
C9 Fe1 C4 104.29(6) . . ?
C2 Fe1 C4 68.61(5) . . ?
C7 Fe1 C4 164.93(6) . . ?
C6 Fe1 C4 150.52(6) . . ?
C10 Fe1 C4 115.27(6) . . ?
C5 Fe1 C3 68.57(6) . . ?
C1 Fe1 C3 68.29(5) . . ?
C8 Fe1 C3 106.26(6) . . ?
C9 Fe1 C3 114.55(6) . . ?
C2 Fe1 C3 40.45(5) . . ?
C7 Fe1 C3 129.06(6) . . ?
C6 Fe1 C3 168.84(6) . . ?
C10 Fe1 C3 147.99(6) . . ?
C4 Fe1 C3 40.58(6) . . ?
O2 P1 C18 113.54(6) . . ?
O2 P1 C12 111.91(6) . . ?
C18 P1 C12 110.61(6) . . ?
O2 P1 C11 115.99(6) . . ?
C18 P1 C11 102.03(6) . . ?
C12 P1 C11 101.79(6) . . ?
C2 C1 C5 107.94(11) . . ?
C2 C1 C11 127.51(12) . . ?
C5 C1 C11 124.45(12) . . ?
C2 C1 Fe1 69.60(7) . . ?
C5 C1 Fe1 68.96(7) . . ?
C11 C1 Fe1 123.96(9) . . ?
C3 C2 C1 107.39(12) . . ?
C3 C2 Fe1 70.17(7) . . ?
C1 C2 Fe1 69.27(7) . . ?
C3 C2 H2 126.3 . . ?
C1 C2 H2 126.3 . . ?
Fe1 C2 H2 125.8 . . ?
C2 C3 C4 108.58(12) . . ?
C2 C3 Fe1 69.38(7) . . ?
C4 C3 Fe1 69.40(8) . . ?
C2 C3 H3 125.7 . . ?
C4 C3 H3 125.7 . . ?
Fe1 C3 H3 127.1 . . ?
C5 C4 C3 108.47(12) . . ?
C5 C4 Fe1 69.08(8) . . ?
C3 C4 Fe1 70.02(8) . . ?
C5 C4 H4 125.8 . . ?
C3 C4 H4 125.8 . . ?
Fe1 C4 H4 126.7 . . ?
C4 C5 C1 107.60(12) . . ?
C4 C5 Fe1 70.36(8) . . ?
C1 C5 Fe1 69.71(7) . . ?
C4 C5 H5 126.2 . . ?
C1 C5 H5 126.2 . . ?
Fe1 C5 H5 125.3 . . ?
C10 C6 C7 108.17(12) . . ?
C10 C6 Fe1 69.75(8) . . ?
C7 C6 Fe1 69.64(8) . . ?
C10 C6 H6 125.9 . . ?
C7 C6 H6 125.9 . . ?
Fe1 C6 H6 126.3 . . ?
C8 C7 C6 107.80(12) . . ?
C8 C7 Fe1 69.50(8) . . ?
C6 C7 Fe1 69.73(8) . . ?
C8 C7 H7 126.1 . . ?
C6 C7 H7 126.1 . . ?
Fe1 C7 H7 126.2 . . ?
C9 C8 C7 108.02(12) . . ?
C9 C8 Fe1 69.69(8) . . ?
C7 C8 Fe1 69.87(8) . . ?
C9 C8 H8 126.0 . . ?
C7 C8 H8 126.0 . . ?
Fe1 C8 H8 126.0 . . ?
C10 C9 C8 108.12(12) . . ?
C10 C9 Fe1 69.91(8) . . ?
C8 C9 Fe1 69.64(8) . . ?
C10 C9 H9 125.9 . . ?
C8 C9 H9 125.9 . . ?
Fe1 C9 H9 126.1 . . ?
C6 C10 C9 107.90(13) . . ?
C6 C10 Fe1 69.74(8) . . ?
C9 C10 Fe1 69.50(8) . . ?
C6 C10 H10 126.1 . . ?
C9 C10 H10 126.1 . . ?
Fe1 C10 H10 126.3 . . ?
O1 C11 C1 123.59(12) . . ?
O1 C11 P1 115.47(10) . . ?
C1 C11 P1 120.93(10) . . ?
C13 C12 C17 119.47(12) . . ?
C13 C12 P1 124.92(10) . . ?
C17 C12 P1 115.60(10) . . ?
C14 C13 C12 119.87(13) . . ?
C14 C13 H13 120.1 . . ?
C12 C13 H13 120.1 . . ?
C15 C14 C13 120.01(13) . . ?
C15 C14 H14 120.0 . . ?
C13 C14 H14 120.0 . . ?
C16 C15 C14 120.49(13) . . ?
C16 C15 H15 119.8 . . ?
C14 C15 H15 119.8 . . ?
C15 C16 C17 119.57(14) . . ?
C15 C16 H16 120.2 . . ?
C17 C16 H16 120.2 . . ?
C16 C17 C12 120.59(13) . . ?
C16 C17 H17 119.7 . . ?
C12 C17 H17 119.7 . . ?
C19 C18 C23 119.68(12) . . ?
C19 C18 P1 116.53(10) . . ?
C23 C18 P1 123.50(11) . . ?
C20 C19 C18 120.19(13) . . ?
C20 C19 H19 119.9 . . ?
C18 C19 H19 119.9 . . ?
C21 C20 C19 119.82(15) . . ?
C21 C20 H20 120.1 . . ?
C19 C20 H20 120.1 . . ?
C20 C21 C22 120.66(14) . . ?
C20 C21 H21 119.7 . . ?
C22 C21 H21 119.7 . . ?
C21 C22 C23 119.96(14) . . ?
C21 C22 H22 120.0 . . ?
C23 C22 H22 120.0 . . ?
C22 C23 C18 119.67(14) . . ?
C22 C23 H23 120.2 . . ?
C18 C23 H23 120.2 . . ?

loop_
_geom_bond_atom_site_label_1
_geom_bond_atom_site_label_2
_geom_bond_distance
_geom_bond_site_symmetry_2
_geom_bond_publ_flag
Fe1 C5 2.0368(13) . ?
Fe1 C1 2.0469(13) . ?
Fe1 C8 2.0475(14) . ?
Fe1 C9 2.0482(13) . ?
Fe1 C2 2.0514(13) . ?
Fe1 C7 2.0524(14) . ?
Fe1 C6 2.0535(13) . ?
Fe1 C10 2.0536(14) . ?
Fe1 C4 2.0537(14) . ?
Fe1 C3 2.0620(13) . ?
P1 O2 1.4887(9) . ?
P1 C18 1.8024(13) . ?
P1 C12 1.8039(13) . ?
P1 C11 1.8811(13) . ?
O1 C11 1.2281(17) . ?
C1 C2 1.4396(18) . ?
C1 C5 1.4411(18) . ?
C1 C11 1.4539(18) . ?
C2 C3 1.4221(18) . ?
C2 H2 0.9500 . ?
C3 C4 1.427(2) . ?
C3 H3 0.9500 . ?
C4 C5 1.4182(19) . ?
C4 H4 0.9500 . ?
C5 H5 0.9500 . ?
C6 C10 1.422(2) . ?
C6 C7 1.426(2) . ?
C6 H6 0.9500 . ?
C7 C8 1.424(2) . ?
C7 H7 0.9500 . ?
C8 C9 1.423(2) . ?
C8 H8 0.9500 . ?
C9 C10 1.423(2) . ?
C9 H9 0.9500 . ?
C10 H10 0.9500 . ?
C12 C13 1.3969(18) . ?
C12 C17 1.3971(18) . ?
C13 C14 1.3946(19) . ?
C13 H13 0.9500 . ?
C14 C15 1.389(2) . ?
C14 H14 0.9500 . ?
C15 C16 1.388(2) . ?
C15 H15 0.9500 . ?
C16 C17 1.3890(19) . ?
C16 H16 0.9500 . ?
C17 H17 0.9500 . ?
C18 C19 1.3943(19) . ?
C18 C23 1.3991(18) . ?
C19 C20 1.392(2) . ?
C19 H19 0.9500 . ?
C20 C21 1.380(2) . ?
C20 H20 0.9500 . ?
C21 C22 1.387(3) . ?
C21 H21 0.9500 . ?
C22 C23 1.394(2) . ?
C22 H22 0.9500 . ?
C23 H23 0.9500 . ?
